data_2204944
loop_
_publ_author_name
'Cui, Guang-Hua'
'Li, Jian-Rong'
'Gao, Di'
'Ng, Seik Weng'

_publ_section_title
;
 Bis(6,6'-dimethyl-2,2'-bipyridine)copper(I) perchlorate
;
_journal_issue 1
_journal_name_full 'Acta Crystallographica Section E'
_journal_page_first m72
_journal_page_last m73
_journal_paper_doi 10.1107/S1600536804031939
_journal_volume 61
_journal_year 2005
_chemical_formula_iupac '[Cu (C12 H12 N2)2] Cl O4'
_chemical_formula_moiety 'C24 H24 Cu N4 +, Cl O4 -'
_chemical_formula_sum 'C24 H24 Cl Cu N4 O4'
_chemical_formula_weight 531.46
_chemical_name_systematic
;
Bis(6,6'-dimethyl-2,2'-bipyridine)copper(I) perchlorate
;
_space_group_IT_number 14
_symmetry_cell_setting monoclinic
_symmetry_space_group_name_Hall '-P 2ybc'
_symmetry_space_group_name_H-M 'P 1 21/c 1'
_atom_sites_solution_hydrogens geom
_atom_sites_solution_primary direct
_atom_sites_solution_secondary difmap
_audit_creation_method SHELXL-97
_cell_angle_alpha 90.00
_cell_angle_beta 95.580(10)
_cell_angle_gamma 90.00
_cell_formula_units_Z 4
_cell_length_a 12.3550(10)
_cell_length_b 21.912(2)
_cell_length_c 8.9720(10)
_cell_measurement_reflns_used 844
_cell_measurement_temperature 293(2)
_cell_measurement_theta_max 26.3
_cell_measurement_theta_min 1.7
_cell_volume 2417.4(4)
_computing_cell_refinement 'SAINT (Bruker, 2001)'
_computing_data_collection 'SMART (Bruker, 2001)'
_computing_data_reduction SAINT
_computing_molecular_graphics 'ORTEPII (Johnson, 1976)'
_computing_publication_material SHELXL97
_computing_structure_refinement 'SHELXL97 (Sheldrick, 1997)'
_computing_structure_solution 'atomic coordinates taken from the tetrafluoroborate structure'
_diffrn_ambient_temperature 293(2)
_diffrn_measured_fraction_theta_full 1.00
_diffrn_measured_fraction_theta_max 1.00
_diffrn_measurement_device_type 'Bruker SMART area-detector diffractometer'
_diffrn_measurement_method '\f and \w scan'
_diffrn_radiation_monochromator graphite
_diffrn_radiation_source 'medium-focus sealed tube'
_diffrn_radiation_type MoK\a
_diffrn_radiation_wavelength 0.71073
_diffrn_reflns_av_R_equivalents 0.034
_diffrn_reflns_av_sigmaI/netI 0.042
_diffrn_reflns_limit_h_max 15
_diffrn_reflns_limit_h_min -15
_diffrn_reflns_limit_k_max 26
_diffrn_reflns_limit_k_min -27
_diffrn_reflns_limit_l_max 11
_diffrn_reflns_limit_l_min -6
_diffrn_reflns_number 13742
_diffrn_reflns_theta_full 26.3
_diffrn_reflns_theta_max 26.3
_diffrn_reflns_theta_min 1.7
_diffrn_standards_decay_% 0
_diffrn_standards_interval_count 0
_diffrn_standards_interval_time 0
_diffrn_standards_number 0
_exptl_absorpt_coefficient_mu 1.052
_exptl_absorpt_correction_T_max 0.833
_exptl_absorpt_correction_T_min 0.817
_exptl_absorpt_correction_type multi-scan
_exptl_absorpt_process_details '(SADABS; Sheldrick, 1996)'
_exptl_crystal_colour Red
_exptl_crystal_density_diffrn 1.460
_exptl_crystal_density_method 'not measured'
_exptl_crystal_description Bar
_exptl_crystal_F_000 1096
_exptl_crystal_size_max 0.20
_exptl_crystal_size_mid 0.18
_exptl_crystal_size_min 0.18
_refine_diff_density_max 0.47
_refine_diff_density_min -0.39
_refine_ls_extinction_method none
_refine_ls_goodness_of_fit_ref 1.03
_refine_ls_hydrogen_treatment constr
_refine_ls_matrix_type full
_refine_ls_number_parameters 343
_refine_ls_number_reflns 4892
_refine_ls_number_restraints 142
_refine_ls_restrained_S_all 1.11
_refine_ls_R_factor_all 0.088
_refine_ls_R_factor_gt 0.049
_refine_ls_shift/su_max 0.001
_refine_ls_shift/su_mean <0.001
_refine_ls_structure_factor_coef Fsqd
_refine_ls_weighting_details 'calc w=1/[\s^2^(Fo^2^)+(0.0781P)^2^+1.2121P] where P=(Fo^2^+2Fc^2^)/3'
_refine_ls_weighting_scheme calc
_refine_ls_wR_factor_gt 0.126
_refine_ls_wR_factor_ref 0.151
_reflns_number_gt 3155
_reflns_number_total 4892
_reflns_threshold_expression I>2\s(I)
_cod_data_source_file ob6449.cif
_cod_data_source_block I
_cod_depositor_comments
;
The following automatic conversions were performed:
'_symmetry_cell_setting' value 'Monoclinic' changed to 'monoclinic'
according to '/home/saulius/struct/CIF-dictionaries/cif_core.dic'
dictionary named 'cif_core.dic' version 2.4.1 from
2010-06-29.

'_exptl_absorpt_correction_type' value 'Multi-scan' changed
to 'multi-scan' according to
'/home/saulius/struct/CIF-dictionaries/cif_core.dic' dictionary named
'cif_core.dic' version 2.4.1 from 2010-06-29.

Automatic conversion script
Id: cif_fix_enum 1527 2010-12-29 10:47:43Z saulius 

The following automatic conversions were performed:

'_symmetry_cell_setting' value 'Monoclinic' changed to 'monoclinic'
according to /home/saulius/struct/CIF-dictionaries/cif_core.dic
dictionary named 'cif_core.dic' version 2.4.1 from
2010-06-29.

'_exptl_absorpt_correction_type' value 'Multi-scan'
changed to 'multi-scan' according to
/home/saulius/struct/CIF-dictionaries/cif_core.dic dictionary named
'cif_core.dic' version 2.4.1 from 2010-06-29.

Automatic conversion script
Id: cif_fix_values 1715 2011-07-08 13:25:40Z adriana 
;
_cod_original_cell_volume 2417.3(4)
_cod_original_sg_symbol_H-M 'P 21/c'
_cod_database_code 2204944
_cod_database_fobs_code 2204944

loop_
_symmetry_equiv_pos_as_xyz
'x, y, z'
'-x, y+1/2, -z+1/2'
'-x, -y, -z'
'x, -y-1/2, z-1/2'

loop_
_atom_site_label
_atom_site_fract_x
_atom_site_fract_y
_atom_site_fract_z
_atom_site_U_iso_or_equiv
_atom_site_adp_type
_atom_site_calc_flag
_atom_site_refinement_flags
_atom_site_occupancy
_atom_site_disorder_assembly
_atom_site_disorder_group
_atom_site_type_symbol
Cu1 0.29212(4) 0.62527(2) 0.41155(6) 0.0465(2) Uani d . 1 . . Cu
Cl1 0.79690(9) 0.62702(6) -0.0791(2) 0.0652(3) Uani d D 1 . . Cl
O1 0.8969(5) 0.5970(4) -0.0730(10) 0.091(3) Uani d PDU 0.50 A 1 O
O2 0.7880(10) 0.6688(5) -0.1950(10) 0.156(7) Uani d PDU 0.50 A 1 O
O3 0.7129(7) 0.5856(5) -0.086(2) 0.150(5) Uani d PDU 0.50 A 1 O
O4 0.7966(9) 0.6602(5) 0.0580(9) 0.128(4) Uani d PDU 0.50 A 1 O
O1' 0.8614(9) 0.5843(4) -0.1430(10) 0.143(5) Uani d PDU 0.50 A 2 O
O2' 0.8134(8) 0.6839(3) -0.1510(10) 0.079(3) Uani d PDU 0.50 A 2 O
O3' 0.6880(6) 0.6122(5) -0.108(2) 0.139(5) Uani d PDU 0.50 A 2 O
O4' 0.8270(10) 0.6340(5) 0.0720(8) 0.158(6) Uani d PDU 0.50 A 2 O
N1 0.3212(3) 0.6048(2) 0.1956(3) 0.0434(8) Uani d . 1 . . N
N2 0.4505(2) 0.65150(10) 0.4228(4) 0.0409(7) Uani d . 1 . . N
N3 0.1669(2) 0.67420(10) 0.4809(3) 0.0401(7) Uani d . 1 . . N
N4 0.2178(2) 0.55750(10) 0.5227(4) 0.0412(7) Uani d . 1 . . N
C1 0.1391(4) 0.5669(3) 0.1264(6) 0.076(2) Uani d . 1 . . C
C2 0.2548(4) 0.5750(2) 0.0943(5) 0.0570(10) Uani d . 1 . . C
C3 0.2925(5) 0.5521(3) -0.0341(6) 0.078(2) Uani d . 1 . . C
C4 0.3985(6) 0.5600(3) -0.0587(6) 0.087(2) Uani d . 1 . . C
C5 0.4668(4) 0.5903(2) 0.0450(5) 0.0680(10) Uani d . 1 . . C
C6 0.4262(3) 0.6126(2) 0.1708(4) 0.0450(10) Uani d . 1 . . C
C7 0.4950(3) 0.6445(2) 0.2912(5) 0.0430(10) Uani d . 1 . . C
C8 0.5984(3) 0.6652(2) 0.2725(6) 0.0550(10) Uani d . 1 . . C
C9 0.6576(3) 0.6936(2) 0.3900(7) 0.0640(10) Uani d . 1 . . C
C10 0.6148(4) 0.6997(2) 0.5239(6) 0.0630(10) Uani d . 1 . . C
C11 0.5089(3) 0.6784(2) 0.5377(5) 0.0490(10) Uani d . 1 . . C
C12 0.4572(4) 0.6852(3) 0.6794(5) 0.077(2) Uani d . 1 . . C
C13 0.3495(4) 0.4808(2) 0.4694(7) 0.082(2) Uani d . 1 . . C
C14 0.2489(3) 0.4993(2) 0.5389(5) 0.0500(10) Uani d . 1 . . C
C15 0.1902(4) 0.4577(2) 0.6160(5) 0.0590(10) Uani d . 1 . . C
C16 0.1006(4) 0.4772(2) 0.6790(5) 0.0600(10) Uani d . 1 . . C
C17 0.0673(3) 0.5365(2) 0.6611(5) 0.0510(10) Uani d . 1 . . C
C18 0.1268(3) 0.5762(2) 0.5813(4) 0.0400(10) Uani d . 1 . . C
C19 0.0973(3) 0.6409(2) 0.5546(4) 0.0410(10) Uani d . 1 . . C
C20 0.0039(3) 0.6665(2) 0.6020(5) 0.0580(10) Uani d . 1 . . C
C21 -0.0187(4) 0.7264(2) 0.5732(6) 0.0690(10) Uani d . 1 . . C
C22 0.0525(4) 0.7605(2) 0.5001(5) 0.0630(10) Uani d . 1 . . C
C23 0.1453(3) 0.7333(2) 0.4552(5) 0.0500(10) Uani d . 1 . . C
C24 0.2278(4) 0.7684(2) 0.3768(6) 0.0680(10) Uani d . 1 . . C
H1a 0.1284 0.5858 0.2204 0.114 Uiso calc R 1 . . H
H1b 0.1228 0.5241 0.1313 0.114 Uiso calc R 1 . . H
H1c 0.0918 0.5855 0.0481 0.114 Uiso calc R 1 . . H
H3 0.2455 0.5314 -0.1039 0.093 Uiso calc R 1 . . H
H4 0.4242 0.5448 -0.1454 0.104 Uiso calc R 1 . . H
H5 0.5397 0.5957 0.0304 0.082 Uiso calc R 1 . . H
H8 0.6274 0.6600 0.1815 0.066 Uiso calc R 1 . . H
H9 0.7267 0.7086 0.3785 0.077 Uiso calc R 1 . . H
H10 0.6552 0.7178 0.6050 0.076 Uiso calc R 1 . . H
H12a 0.3854 0.6681 0.6673 0.115 Uiso calc R 1 . . H
H12b 0.4527 0.7277 0.7040 0.115 Uiso calc R 1 . . H
H12c 0.5000 0.6643 0.7586 0.115 Uiso calc R 1 . . H
H13a 0.3780 0.5154 0.4205 0.123 Uiso calc R 1 . . H
H13b 0.3320 0.4491 0.3974 0.123 Uiso calc R 1 . . H
H13c 0.4029 0.4662 0.5459 0.123 Uiso calc R 1 . . H
H15 0.2120 0.4171 0.6244 0.071 Uiso calc R 1 . . H
H16 0.0620 0.4503 0.7341 0.072 Uiso calc R 1 . . H
H17 0.0053 0.5499 0.7021 0.062 Uiso calc R 1 . . H
H20 -0.0430 0.6430 0.6532 0.069 Uiso calc R 1 . . H
H21 -0.0817 0.7439 0.6029 0.083 Uiso calc R 1 . . H
H22 0.0386 0.8016 0.4807 0.075 Uiso calc R 1 . . H
H24a 0.2858 0.7417 0.3553 0.102 Uiso calc R 1 . . H
H24b 0.2567 0.8011 0.4402 0.102 Uiso calc R 1 . . H
H24c 0.1936 0.7851 0.2850 0.102 Uiso calc R 1 . . H

loop_
_atom_site_aniso_label
_atom_site_aniso_U_11
_atom_site_aniso_U_22
_atom_site_aniso_U_33
_atom_site_aniso_U_12
_atom_site_aniso_U_13
_atom_site_aniso_U_23
Cu1 0.0376(3) 0.0497(3) 0.0552(3) -0.0029(2) 0.0205(2) -0.0009(2)
Cl1 0.0495(6) 0.0663(7) 0.0846(9) 0.0002(6) 0.0301(6) 0.0040(7)
O1 0.062(4) 0.092(6) 0.120(7) 0.031(4) 0.014(5) 0.006(5)
O2 0.133(9) 0.180(10) 0.150(10) 0.008(8) -0.018(7) 0.032(8)
O3 0.099(7) 0.124(8) 0.240(10) -0.035(6) 0.048(7) -0.032(7)
O4 0.134(7) 0.129(8) 0.133(8) -0.011(6) 0.077(6) -0.035(6)
O1' 0.142(9) 0.121(8) 0.180(10) 0.018(7) 0.087(7) -0.017(7)
O2' 0.084(5) 0.058(4) 0.094(5) 0.004(4) 0.002(5) 0.001(4)
O3' 0.073(6) 0.163(9) 0.186(9) -0.028(6) 0.040(6) 0.009(7)
O4' 0.190(10) 0.160(10) 0.120(8) 0.025(8) 0.015(7) 0.050(7)
N1 0.044(2) 0.043(2) 0.044(2) 0.0010(10) 0.007(2) 0.0050(10)
N2 0.033(2) 0.040(2) 0.051(2) -0.0010(10) 0.0100(10) 0.0027(15)
N3 0.037(2) 0.045(2) 0.040(2) 0.0020(10) 0.0090(10) 0.0000(10)
N4 0.033(2) 0.041(2) 0.051(2) -0.0030(10) 0.0100(10) 0.002(2)
C1 0.058(3) 0.081(4) 0.085(4) -0.016(3) -0.009(3) -0.008(3)
C2 0.064(3) 0.053(3) 0.053(3) 0.000(2) 0.000(2) 0.000(2)
C3 0.098(4) 0.080(4) 0.052(3) 0.005(3) -0.005(3) -0.018(3)
C4 0.109(5) 0.100(5) 0.054(3) 0.006(4) 0.024(3) -0.018(3)
C5 0.066(3) 0.083(4) 0.060(3) 0.010(3) 0.029(2) -0.003(3)
C6 0.048(2) 0.045(2) 0.044(2) 0.006(2) 0.013(2) 0.008(2)
C7 0.039(2) 0.038(2) 0.053(2) 0.006(2) 0.015(2) 0.008(2)
C8 0.040(2) 0.051(3) 0.077(3) 0.004(2) 0.025(2) 0.015(2)
C9 0.037(2) 0.049(3) 0.109(4) -0.006(2) 0.021(3) 0.008(3)
C10 0.045(2) 0.048(3) 0.095(4) -0.007(2) -0.004(2) -0.007(2)
C11 0.048(2) 0.043(2) 0.057(3) 0.000(2) 0.007(2) -0.003(2)
C12 0.080(4) 0.092(4) 0.060(3) -0.018(3) 0.013(3) -0.018(3)
C13 0.065(3) 0.061(3) 0.126(5) 0.021(3) 0.039(3) 0.018(3)
C14 0.038(2) 0.048(2) 0.062(3) 0.003(2) 0.006(2) 0.004(2)
C15 0.055(3) 0.043(2) 0.079(3) -0.006(2) 0.004(2) 0.012(2)
C16 0.049(2) 0.058(3) 0.075(3) -0.013(2) 0.011(2) 0.020(2)
C17 0.036(2) 0.063(3) 0.057(3) -0.008(2) 0.013(2) 0.005(2)
C18 0.031(2) 0.050(2) 0.038(2) -0.005(2) 0.003(2) -0.001(2)
C19 0.033(2) 0.049(2) 0.041(2) 0.000(2) 0.009(2) 0.000(2)
C20 0.046(2) 0.064(3) 0.067(3) 0.008(2) 0.022(2) 0.004(2)
C21 0.053(3) 0.074(3) 0.086(4) 0.020(2) 0.027(3) -0.001(3)
C22 0.064(3) 0.048(3) 0.077(3) 0.018(2) 0.013(3) 0.005(2)
C23 0.052(2) 0.047(2) 0.051(2) 0.004(2) 0.008(2) 0.004(2)
C24 0.074(3) 0.051(3) 0.081(3) -0.002(2) 0.020(3) 0.017(2)

loop_
_atom_type_symbol
_atom_type_description
_atom_type_scat_dispersion_real
_atom_type_scat_dispersion_imag
_atom_type_scat_source
C C 0.0033 0.0016 'International Tables Vol C Tables 4.2.6.8 and 6.1.1.4'
H H 0.0000 0.0000 'International Tables Vol C Tables 4.2.6.8 and 6.1.1.4'
N N 0.0061 0.0033 'International Tables Vol C Tables 4.2.6.8 and 6.1.1.4'
O O 0.0106 0.0060 'International Tables Vol C Tables 4.2.6.8 and 6.1.1.4'
Cl Cl 0.1484 0.1585 'International Tables Vol C Tables 4.2.6.8 and 6.1.1.4'
Cu Cu 0.3201 1.2651 'International Tables Vol C Tables 4.2.6.8 and 6.1.1.4'

loop_
_geom_angle_atom_site_label_1
_geom_angle_atom_site_label_2
_geom_angle_atom_site_label_3
_geom_angle
_geom_angle_publ_flag
N1 Cu1 N2 81.60(10) yes
N1 Cu1 N3 127.80(10) yes
N1 Cu1 N4 115.30(10) yes
N2 Cu1 N3 126.50(10) yes
N2 Cu1 N4 130.90(10) yes
N3 Cu1 N4 80.90(10) yes
O3 Cl1 O2 113.7(5) no
O4' Cl1 O3' 112.1(5) no
O4' Cl1 O1' 111.5(5) no
O3' Cl1 O1' 110.5(5) no
O3 Cl1 O1 110.6(5) no
O2 Cl1 O1 110.3(5) no
O4' Cl1 O2' 108.2(5) no
O3' Cl1 O2' 107.3(5) no
O1' Cl1 O2' 106.8(5) no
O3 Cl1 O4 108.0(5) no
O2 Cl1 O4 107.6(5) no
O1 Cl1 O4 106.4(5) no
C2 N1 C6 119.2(4) no
C2 N1 Cu1 126.7(3) no
C6 N1 Cu1 112.8(3) no
C11 N2 C7 119.1(3) no
C11 N2 Cu1 127.5(3) no
C7 N2 Cu1 113.2(3) no
C23 N3 C19 118.8(3) no
C23 N3 Cu1 127.1(3) no
C19 N3 Cu1 114.0(2) no
C14 N4 C18 119.3(3) no
C14 N4 Cu1 127.2(3) no
C18 N4 Cu1 113.5(2) no
N1 C2 C3 120.8(4) no
N1 C2 C1 117.6(4) no
C3 C2 C1 121.7(5) no
C4 C3 C2 119.9(5) no
C3 C4 C5 119.5(5) no
C4 C5 C6 118.9(5) no
N1 C6 C5 121.8(4) no
N1 C6 C7 115.6(3) no
C5 C6 C7 122.6(4) no
N2 C7 C8 121.7(4) no
N2 C7 C6 115.8(3) no
C8 C7 C6 122.5(4) no
C9 C8 C7 119.1(4) no
C10 C9 C8 119.8(4) no
C9 C10 C11 119.3(4) no
N2 C11 C10 121.1(4) no
N2 C11 C12 117.3(4) no
C10 C11 C12 121.6(4) no
N4 C14 C15 121.4(4) no
N4 C14 C13 117.0(4) no
C15 C14 C13 121.6(4) no
C16 C15 C14 119.1(4) no
C15 C16 C17 119.9(4) no
C16 C17 C18 119.3(4) no
N4 C18 C17 121.0(4) no
N4 C18 C19 115.5(3) no
C17 C18 C19 123.5(3) no
N3 C19 C20 121.4(4) no
N3 C19 C18 116.0(3) no
C20 C19 C18 122.6(3) no
C21 C20 C19 119.6(4) no
C20 C21 C22 119.2(4) no
C21 C22 C23 119.6(4) no
N3 C23 C22 121.4(4) no
N3 C23 C24 116.3(4) no
C22 C23 C24 122.2(4) no
C2 C1 H1a 109.5 no
C2 C1 H1b 109.5 no
H1a C1 H1b 109.5 no
C2 C1 H1c 109.5 no
H1a C1 H1c 109.5 no
H1b C1 H1c 109.5 no
C4 C3 H3 120.0 no
C2 C3 H3 120.0 no
C3 C4 H4 120.3 no
C5 C4 H4 120.3 no
C4 C5 H5 120.6 no
C6 C5 H5 120.6 no
C9 C8 H8 120.5 no
C7 C8 H8 120.5 no
C10 C9 H9 120.1 no
C8 C9 H9 120.1 no
C9 C10 H10 120.4 no
C11 C10 H10 120.4 no
C11 C12 H12a 109.5 no
C11 C12 H12b 109.5 no
H12a C12 H12b 109.5 no
C11 C12 H12c 109.5 no
H12a C12 H12c 109.5 no
H12b C12 H12c 109.5 no
C14 C13 H13a 109.5 no
C14 C13 H13b 109.5 no
H13a C13 H13b 109.5 no
C14 C13 H13c 109.5 no
H13a C13 H13c 109.5 no
H13b C13 H13c 109.5 no
C16 C15 H15 120.5 no
C14 C15 H15 120.5 no
C15 C16 H16 120.1 no
C17 C16 H16 120.1 no
C16 C17 H17 120.4 no
C18 C17 H17 120.4 no
C21 C20 H20 120.2 no
C19 C20 H20 120.2 no
C20 C21 H21 120.4 no
C22 C21 H21 120.4 no
C21 C22 H22 120.2 no
C23 C22 H22 120.2 no
C23 C24 H24a 109.5 no
C23 C24 H24b 109.5 no
H24a C24 H24b 109.5 no
C23 C24 H24c 109.5 no
H24a C24 H24c 109.5 no
H24b C24 H24c 109.5 no

loop_
_geom_bond_atom_site_label_1
_geom_bond_atom_site_label_2
_geom_bond_distance
_geom_bond_publ_flag
Cu1 N1 2.054(3) yes
Cu1 N2 2.033(3) yes
Cu1 N3 2.029(3) yes
Cu1 N4 2.055(3) yes
Cl1 O1 1.396(5) no
Cl1 O2 1.378(7) no
Cl1 O3 1.375(6) no
Cl1 O4 1.429(6) no
Cl1 O1' 1.386(6) no
Cl1 O2' 1.429(6) no
Cl1 O3' 1.385(6) no
Cl1 O4' 1.379(7) no
N1 C2 1.334(5) no
N1 C6 1.349(5) no
N2 C11 1.336(5) no
N2 C7 1.359(5) no
N3 C23 1.339(5) no
N3 C19 1.348(5) no
N4 C14 1.336(5) no
N4 C18 1.349(5) no
C1 C2 1.496(7) no
C2 C3 1.379(7) no
C3 C4 1.359(8) no
C4 C5 1.367(8) no
C5 C6 1.370(6) no
C6 C7 1.483(6) no
C7 C8 1.381(5) no
C8 C9 1.373(7) no
C9 C10 1.365(7) no
C10 C11 1.406(6) no
C11 C12 1.485(6) no
C13 C14 1.499(6) no
C14 C15 1.390(6) no
C15 C16 1.361(6) no
C16 C17 1.366(6) no
C17 C18 1.383(5) no
C18 C19 1.479(5) no
C19 C20 1.386(5) no
C20 C21 1.360(6) no
C21 C22 1.368(6) no
C22 C23 1.387(6) no
C23 C24 1.505(6) no
C1 H1a 0.96 no
C1 H1b 0.96 no
C1 H1c 0.96 no
C3 H3 0.93 no
C4 H4 0.93 no
C5 H5 0.93 no
C8 H8 0.93 no
C9 H9 0.93 no
C10 H10 0.93 no
C12 H12a 0.96 no
C12 H12b 0.96 no
C12 H12c 0.96 no
C13 H13a 0.96 no
C13 H13b 0.96 no
C13 H13c 0.96 no
C15 H15 0.93 no
C16 H16 0.93 no
C17 H17 0.93 no
C20 H20 0.93 no
C21 H21 0.93 no
C22 H22 0.93 no
C24 H24a 0.96 no
C24 H24b 0.96 no
C24 H24c 0.96 no

loop_
_geom_torsion_atom_site_label_1
_geom_torsion_atom_site_label_2
_geom_torsion_atom_site_label_3
_geom_torsion_atom_site_label_4
_geom_torsion
_geom_torsion_publ_flag
N3 Cu1 N1 C2 -57.9(4) no
N2 Cu1 N1 C2 171.8(4) no
N4 Cu1 N1 C2 40.5(4) no
N3 Cu1 N1 C6 135.6(3) no
N2 Cu1 N1 C6 5.4(3) no
N4 Cu1 N1 C6 -126.0(3) no
N3 Cu1 N2 C11 43.9(4) no
N1 Cu1 N2 C11 175.3(3) no
N4 Cu1 N2 C11 -68.4(4) no
N3 Cu1 N2 C7 -130.3(2) no
N1 Cu1 N2 C7 1.1(3) no
N4 Cu1 N2 C7 117.4(3) no
N2 Cu1 N3 C23 45.5(4) no
N1 Cu1 N3 C23 -64.6(4) no
N4 Cu1 N3 C23 -179.6(3) no
N2 Cu1 N3 C19 -137.7(3) no
N1 Cu1 N3 C19 112.2(3) no
N4 Cu1 N3 C19 -2.8(3) no
N3 Cu1 N4 C14 -180.0(4) no
N2 Cu1 N4 C14 -48.8(4) no
N1 Cu1 N4 C14 52.3(4) no
N3 Cu1 N4 C18 1.3(3) no
N2 Cu1 N4 C18 132.4(3) no
N1 Cu1 N4 C18 -126.4(3) no
C6 N1 C2 C3 0.3(6) no
Cu1 N1 C2 C3 -165.3(4) no
C6 N1 C2 C1 179.6(4) no
Cu1 N1 C2 C1 14.0(6) no
N1 C2 C3 C4 -0.2(8) no
C1 C2 C3 C4 -179.4(5) no
C2 C3 C4 C5 0.3(9) no
C3 C4 C5 C6 -0.7(9) no
C2 N1 C6 C5 -0.7(6) no
Cu1 N1 C6 C5 166.8(3) no
C2 N1 C6 C7 -178.2(3) no
Cu1 N1 C6 C7 -10.7(4) no
C4 C5 C6 N1 0.9(7) no
C4 C5 C6 C7 178.2(5) no
C11 N2 C7 C8 -1.0(6) no
Cu1 N2 C7 C8 173.7(3) no
C11 N2 C7 C6 178.2(3) no
Cu1 N2 C7 C6 -7.1(4) no
N1 C6 C7 N2 12.1(5) yes
C5 C6 C7 N2 -165.4(4) no
N1 C6 C7 C8 -168.7(4) no
C5 C6 C7 C8 13.8(6) no
N2 C7 C8 C9 0.1(6) no
C6 C7 C8 C9 -179.1(4) no
C7 C8 C9 C10 1.4(7) no
C8 C9 C10 C11 -1.9(7) no
C7 N2 C11 C10 0.5(6) no
Cu1 N2 C11 C10 -173.4(3) no
C7 N2 C11 C12 180.0(4) no
Cu1 N2 C11 C12 6.1(6) no
C9 C10 C11 N2 1.0(7) no
C9 C10 C11 C12 -178.5(4) no
C18 N4 C14 C15 -0.7(6) no
Cu1 N4 C14 C15 -179.3(3) no
C18 N4 C14 C13 179.0(4) no
Cu1 N4 C14 C13 0.4(6) no
N4 C14 C15 C16 -1.4(7) no
C13 C14 C15 C16 178.9(5) no
C14 C15 C16 C17 2.4(7) no
C15 C16 C17 C18 -1.3(7) no
C14 N4 C18 C17 1.8(6) no
Cu1 N4 C18 C17 -179.3(3) no
C14 N4 C18 C19 -178.5(3) no
Cu1 N4 C18 C19 0.3(4) no
C16 C17 C18 N4 -0.9(6) no
C16 C17 C18 C19 179.5(4) no
C23 N3 C19 C20 0.8(6) no
Cu1 N3 C19 C20 -176.3(3) no
C23 N3 C19 C18 -179.1(3) no
Cu1 N3 C19 C18 3.8(4) no
N4 C18 C19 N3 -2.8(5) yes
C17 C18 C19 N3 176.9(4) no
N4 C18 C19 C20 177.3(4) no
C17 C18 C19 C20 -3.0(6) no
N3 C19 C20 C21 0.4(7) no
C18 C19 C20 C21 -179.7(4) no
C19 C20 C21 C22 -1.2(7) no
C20 C21 C22 C23 0.8(8) no
C19 N3 C23 C22 -1.2(6) no
Cu1 N3 C23 C22 175.4(3) no
C19 N3 C23 C24 178.1(4) no
Cu1 N3 C23 C24 -5.2(5) no
C21 C22 C23 N3 0.4(7) no
C21 C22 C23 C24 -178.9(5) no
